data_1546841
loop_
_publ_author_name
'Han, Xiao'
'Cheng, Qing'
'Meng, Xiangru'
'Shao, Zhichao'
'Ma, Ke'
'Wei, Donghui'
'Ding, Jie'
'Hou, Hongwei'

_publ_section_title
;
 Unique structural micro-adjustments in a new benzothiadiazole-derived Zn(
 <scp>ii</scp> ) metal organic framework via simple photochemical
 decarboxylation
;
_journal_issue 74
_journal_name_full 'Chemical Communications'
_journal_page_first 10314
_journal_page_last 10317
_journal_paper_doi 10.1039/C7CC06125K
_journal_volume 53
_journal_year 2017
_chemical_formula_sum 'C20.5 H14 N5.5 O9.5 S2 Zn2'
_chemical_formula_weight 684.23
_space_group_crystal_system tetragonal
_space_group_IT_number 96
_space_group_name_Hall 'P 4nw 2abw'
_space_group_name_H-M_alt 'P 43 21 2'
_symmetry_space_group_name_Hall 'P 4nw 2abw'
_symmetry_space_group_name_H-M 'P 43 21 2'
_atom_sites_solution_hydrogens geom
_audit_creation_method SHELXL-2014/7
_audit_update_record
;
2017-08-19 deposited with the CCDC.
2017-08-25 downloaded from the CCDC.
;
_cell_angle_alpha 90
_cell_angle_beta 90
_cell_angle_gamma 90
_cell_formula_units_Z 8
_cell_length_a 19.3596(14)
_cell_length_b 19.3596(14)
_cell_length_c 14.1336(15)
_cell_measurement_reflns_used 7414
_cell_measurement_temperature 120(2)
_cell_measurement_theta_max 72.8160
_cell_measurement_theta_min 3.8650
_cell_volume 5297.2(8)
_computing_structure_refinement 'SHELXL-2014/7 (Sheldrick, 2014)'
_diffrn_ambient_temperature 120(2)
_diffrn_measured_fraction_theta_full 0.998
_diffrn_measured_fraction_theta_max 0.981
_diffrn_measurement_device_type 'XtaLAB AFC12 (RINC): Kappa single'
_diffrn_radiation_type CuK\a
_diffrn_radiation_wavelength 1.54184
_diffrn_reflns_av_R_equivalents 0.0259
_diffrn_reflns_av_unetI/netI 0.0324
_diffrn_reflns_Laue_measured_fraction_full 0.998
_diffrn_reflns_Laue_measured_fraction_max 0.981
_diffrn_reflns_limit_h_max 20
_diffrn_reflns_limit_h_min -15
_diffrn_reflns_limit_k_max 24
_diffrn_reflns_limit_k_min -21
_diffrn_reflns_limit_l_max 13
_diffrn_reflns_limit_l_min -16
_diffrn_reflns_number 13248
_diffrn_reflns_point_group_measured_fraction_full 0.999
_diffrn_reflns_point_group_measured_fraction_max 0.982
_diffrn_reflns_theta_full 67.684
_diffrn_reflns_theta_max 73.045
_diffrn_reflns_theta_min 3.228
_exptl_absorpt_coefficient_mu 4.261
_exptl_absorpt_correction_type multi-scan
_exptl_crystal_colour green
_exptl_crystal_density_diffrn 1.716
_exptl_crystal_description block
_exptl_crystal_F_000 2748
_exptl_crystal_size_max 0.270
_exptl_crystal_size_mid 0.130
_exptl_crystal_size_min 0.100
_exptl_transmission_factor_max 0.653
_exptl_transmission_factor_min 0.540
_refine_diff_density_max 0.428
_refine_diff_density_min -0.380
_refine_diff_density_rms 0.055
_refine_ls_abs_structure_details
;
 Refined as an inversion twin.
;
_refine_ls_abs_structure_Flack 0.44(4)
_refine_ls_extinction_method none
_refine_ls_goodness_of_fit_ref 1.069
_refine_ls_hydrogen_treatment constr
_refine_ls_matrix_type full
_refine_ls_number_parameters 331
_refine_ls_number_reflns 5093
_refine_ls_number_restraints 24
_refine_ls_restrained_S_all 1.170
_refine_ls_R_factor_all 0.0357
_refine_ls_R_factor_gt 0.0332
_refine_ls_shift/su_max 0.001
_refine_ls_shift/su_mean 0.000
_refine_ls_structure_factor_coef Fsqd
_refine_ls_weighting_details 'w=1/[\s^2^(Fo^2^)+(0.0512P)^2^+1.4015P] where P=(Fo^2^+2Fc^2^)/3'
_refine_ls_weighting_scheme calc
_refine_ls_wR_factor_gt 0.0881
_refine_ls_wR_factor_ref 0.0894
_reflns_Friedel_coverage 0.751
_reflns_Friedel_fraction_full 1.000
_reflns_Friedel_fraction_max 0.983
_reflns_number_gt 4750
_reflns_number_total 5093
_reflns_threshold_expression 'I > 2\s(I)'
_cod_data_source_file c7cc06125k5.cif
_cod_data_source_block test_sq
_cod_original_cell_volume 5297.19(10)
_cod_original_formula_sum 'C20.50 H14 N5.50 O9.50 S2 Zn2'
_cod_database_code 1546841
_shelx_shelxl_version_number 2014/7
_shelx_space_group_comment
;
The symmetry employed for this shelxl refinement is uniquely defined
by the following loop, which should always be used as a source of
symmetry information in preference to the above space-group names.
They are only intended as comments.
;
_shelx_estimated_absorpt_t_min 0.393
_shelx_estimated_absorpt_t_max 0.675

loop_
_space_group_symop_operation_xyz
'x, y, z'
'-x, -y, z+1/2'
'-y+1/2, x+1/2, z+3/4'
'y+1/2, -x+1/2, z+1/4'
'-x+1/2, y+1/2, -z+3/4'
'x+1/2, -y+1/2, -z+1/4'
'y, x, -z'
'-y, -x, -z+1/2'

loop_
_atom_site_label
_atom_site_type_symbol
_atom_site_fract_x
_atom_site_fract_y
_atom_site_fract_z
_atom_site_U_iso_or_equiv
_atom_site_adp_type
_atom_site_occupancy
_atom_site_site_symmetry_order
_atom_site_calc_flag
_atom_site_refinement_flags_posn
_atom_site_refinement_flags_adp
_atom_site_refinement_flags_occupancy
_atom_site_disorder_assembly
_atom_site_disorder_group
Zn1 Zn 1.03637(3) 0.49259(3) 0.64206(3) 0.03020(14) Uani 1 1 d . . . . .
Zn2 Zn 0.46445(3) 0.53555(3) 0.2500 0.03094(18) Uani 1 2 d S T P . .
Zn3 Zn 0.49187(3) 0.49187(3) 0.5000 0.03102(18) Uani 1 2 d S T P C .
O1 O 0.93783(18) 0.4954(3) 0.6783(3) 0.0892(18) Uani 1 1 d . U . . .
O2 O 0.90275(17) 0.4717(3) 0.8204(3) 0.0726(14) Uani 1 1 d . . . . .
O4 O 0.56277(14) 0.47706(15) 0.6049(2) 0.0358(6) Uani 1 1 d . . . . .
O6 O 0.4864(2) 0.40353(16) 0.4290(2) 0.0573(10) Uani 1 1 d . . . . .
O7 O 0.4554(3) 0.1152(2) 0.0873(2) 0.0875(17) Uani 1 1 d . . . . .
O8 O 0.47141(15) 0.06270(14) 0.22093(18) 0.0338(6) Uani 1 1 d . . . . .
N1 N 0.7563(3) 0.4681(5) 0.8440(3) 0.109(3) Uani 1 1 d . U . . .
N2 N 0.6432(2) 0.4667(4) 0.7690(3) 0.0713(17) Uani 1 1 d . . . . .
N3 N 0.5061(5) 0.2591(2) 0.4521(3) 0.105(3) Uani 1 1 d . . . . .
N4 N 0.4963(3) 0.1440(2) 0.3791(3) 0.0661(15) Uani 1 1 d . . . . .
C1 C 0.8931(2) 0.4833(3) 0.7366(4) 0.0498(12) Uani 1 1 d . . . . .
C2 C 0.8217(3) 0.4837(4) 0.6972(4) 0.073(2) Uani 1 1 d . . . . .
C3 C 0.8126(3) 0.4864(6) 0.6026(4) 0.117(3) Uani 1 1 d . U . . .
H3 H 0.8521 0.4903 0.5631 0.140 Uiso 1 1 calc R U . . .
C4 C 0.7451(3) 0.4837(6) 0.5590(5) 0.114(3) Uani 1 1 d . U . . .
H4 H 0.7426 0.4835 0.4919 0.137 Uiso 1 1 calc R U . . .
C5 C 0.6854(3) 0.4815(5) 0.6082(4) 0.079(2) Uani 1 1 d . . . . .
C6 C 0.6933(2) 0.4741(3) 0.7074(3) 0.0439(11) Uani 1 1 d . . . . .
C7 C 0.7604(2) 0.4735(3) 0.7515(3) 0.0550(14) Uani 1 1 d . . . . .
C8 C 0.6179(3) 0.4860(4) 0.5589(4) 0.0615(17) Uani 1 1 d . . . . .
C9 C 0.4764(3) 0.3935(3) 0.3454(4) 0.0551(14) Uani 1 1 d . . . . .
C10 C 0.4742(4) 0.3210(3) 0.3073(4) 0.071(2) Uani 1 1 d . . . . .
C11 C 0.4499(4) 0.3118(3) 0.2156(4) 0.078(2) Uani 1 1 d . . . . .
H11 H 0.4364 0.3509 0.1796 0.094 Uiso 1 1 calc R U . . .
C12 C 0.4449(4) 0.2452(3) 0.1749(4) 0.0693(19) Uani 1 1 d . . . . .
H12 H 0.4278 0.2412 0.1121 0.083 Uiso 1 1 calc R U . . .
C13 C 0.4636(4) 0.1862(3) 0.2220(3) 0.0562(14) Uani 1 1 d . . . . .
C14 C 0.4825(3) 0.1942(2) 0.3183(3) 0.0446(11) Uani 1 1 d . . . . .
C15 C 0.4872(4) 0.2612(2) 0.3613(3) 0.0549(14) Uani 1 1 d . . . . .
C16 C 0.4630(3) 0.1182(3) 0.1726(3) 0.0513(13) Uani 1 1 d . . . . .
S1 S 0.67515(13) 0.4732(8) 0.87347(18) 0.099(4) Uani 0.725(19) 1 d . . P A 1
S2 S 0.5257(9) 0.1777(6) 0.4731(10) 0.085(4) Uani 0.45(5) 1 d . . P B 1
O3 O 0.6139(10) 0.526(3) 0.493(2) 0.054(8) Uani 0.27(6) 1 d . . P C 1
O5 O 0.4912(7) 0.4407(4) 0.2778(5) 0.048(3) Uani 0.509(18) 1 d . . P D 1
S1' S 0.6840(5) 0.4215(11) 0.8640(8) 0.066(4) Uani 0.275(19) 1 d . . P A 2
S2' S 0.5025(18) 0.1788(5) 0.4848(9) 0.131(5) Uani 0.55(5) 1 d . . P B 2
O3' O 0.6174(4) 0.4899(17) 0.4680(13) 0.068(6) Uani 0.73(6) 1 d . . P C 2
O5' O 0.4430(7) 0.4362(3) 0.2977(6) 0.045(3) Uani 0.491(18) 1 d . . P D 2

loop_
_atom_site_aniso_label
_atom_site_aniso_U_11
_atom_site_aniso_U_22
_atom_site_aniso_U_33
_atom_site_aniso_U_23
_atom_site_aniso_U_13
_atom_site_aniso_U_12
Zn1 0.0291(3) 0.0341(3) 0.0274(3) 0.0054(2) 0.00152(19) -0.0006(2)
Zn2 0.0296(2) 0.0296(2) 0.0337(4) -0.0015(2) -0.0015(2) 0.0006(3)
Zn3 0.0321(2) 0.0321(2) 0.0289(3) 0.0032(2) -0.0032(2) 0.0012(3)
O1 0.0277(17) 0.194(5) 0.046(2) 0.038(3) 0.0027(15) -0.003(3)
O2 0.0312(18) 0.151(4) 0.0358(18) 0.023(2) 0.0031(14) -0.005(2)
O4 0.0293(14) 0.0430(17) 0.0350(14) 0.0044(12) -0.0008(12) -0.0012(12)
O6 0.102(3) 0.0328(18) 0.0368(18) 0.0005(13) -0.0041(19) -0.0037(19)
O7 0.185(6) 0.050(2) 0.0274(19) -0.0024(16) -0.012(3) -0.007(3)
O8 0.0408(16) 0.0312(14) 0.0294(13) -0.0026(11) -0.0017(12) 0.0002(11)
N1 0.041(3) 0.256(8) 0.031(2) -0.003(4) -0.006(2) -0.024(4)
N2 0.029(2) 0.153(5) 0.031(2) -0.002(3) 0.0001(17) -0.020(3)
N3 0.237(9) 0.032(2) 0.046(3) -0.002(2) -0.052(4) 0.005(4)
N4 0.132(5) 0.029(2) 0.037(2) -0.0027(17) -0.028(3) 0.005(3)
C1 0.026(2) 0.078(4) 0.046(3) 0.011(2) 0.0101(19) -0.002(2)
C2 0.031(3) 0.138(7) 0.050(3) 0.023(4) 0.002(2) -0.003(3)
C3 0.048(3) 0.252(10) 0.050(3) 0.052(5) 0.000(3) -0.018(5)
C4 0.054(4) 0.227(10) 0.060(4) 0.053(5) -0.003(3) -0.012(5)
C5 0.037(3) 0.150(7) 0.052(3) 0.046(4) -0.006(2) -0.007(4)
C6 0.028(2) 0.068(3) 0.035(2) -0.002(2) -0.0005(17) -0.006(2)
C7 0.030(2) 0.103(4) 0.032(2) 0.003(3) 0.0016(19) -0.012(2)
C8 0.034(3) 0.104(5) 0.046(3) 0.029(3) 0.001(2) -0.003(3)
C9 0.087(4) 0.033(2) 0.045(3) 0.002(2) -0.006(3) 0.006(2)
C10 0.136(6) 0.033(3) 0.044(3) -0.001(2) -0.022(3) 0.005(3)
C11 0.159(7) 0.038(3) 0.038(3) 0.007(2) -0.018(4) 0.011(4)
C12 0.120(6) 0.043(3) 0.044(3) 0.002(2) -0.012(3) 0.003(3)
C13 0.100(4) 0.037(3) 0.033(2) -0.003(2) -0.011(3) 0.001(3)
C14 0.071(3) 0.031(2) 0.032(2) -0.0024(17) -0.007(2) 0.003(2)
C15 0.104(4) 0.029(2) 0.031(2) 0.0005(18) -0.015(3) 0.005(3)
C16 0.086(4) 0.037(3) 0.031(2) 0.0016(18) -0.007(2) -0.003(3)
S1 0.0285(10) 0.240(11) 0.0294(10) -0.019(2) 0.0008(7) -0.020(2)
S2 0.162(10) 0.037(3) 0.057(6) -0.012(3) -0.064(5) 0.012(3)
O3 0.037(7) 0.10(2) 0.025(8) -0.010(13) 0.006(6) -0.011(9)
O5 0.067(8) 0.038(3) 0.038(3) 0.000(3) -0.004(4) 0.003(3)
S1' 0.042(3) 0.122(10) 0.034(4) 0.020(4) -0.003(2) -0.019(4)
S2' 0.340(15) 0.025(2) 0.028(2) -0.0019(14) -0.036(6) 0.028(5)
O3' 0.044(3) 0.132(16) 0.028(5) 0.020(7) -0.004(3) 0.000(4)
O5' 0.057(7) 0.031(3) 0.047(4) 0.006(3) -0.013(4) -0.012(3)

loop_
_atom_type_symbol
_atom_type_description
_atom_type_scat_dispersion_real
_atom_type_scat_dispersion_imag
_atom_type_scat_source
C C 0.0181 0.0091 'International Tables Vol C Tables 4.2.6.8 and 6.1.1.4'
H H 0.0000 0.0000 'International Tables Vol C Tables 4.2.6.8 and 6.1.1.4'
N N 0.0311 0.0180 'International Tables Vol C Tables 4.2.6.8 and 6.1.1.4'
O O 0.0492 0.0322 'International Tables Vol C Tables 4.2.6.8 and 6.1.1.4'
S S 0.3331 0.5567 'International Tables Vol C Tables 4.2.6.8 and 6.1.1.4'
Zn Zn -1.5491 0.6778 'International Tables Vol C Tables 4.2.6.8 and 6.1.1.4'

loop_
_geom_angle_atom_site_label_1
_geom_angle_atom_site_label_2
_geom_angle_atom_site_label_3
_geom_angle
_geom_angle_site_symmetry_1
_geom_angle_site_symmetry_3
O1 Zn1 O2 94.5(2) . 3_644
O1 Zn1 O8 90.04(13) . 7_656
O2 Zn1 O8 108.77(13) 3_644 7_656
O1 Zn1 O8 96.32(15) . 5_655
O2 Zn1 O8 99.78(12) 3_644 5_655
O8 Zn1 O8 150.17(11) 7_656 5_655
O1 Zn1 N4 172.3(2) . 7_656
O2 Zn1 N4 92.0(2) 3_644 7_656
O8 Zn1 N4 83.96(14) 7_656 7_656
O8 Zn1 N4 86.62(15) 5_655 7_656
O1 Zn1 O7 90.3(2) . 5_655
O2 Zn1 O7 156.84(13) 3_644 5_655
O8 Zn1 O7 93.83(12) 7_656 5_655
O8 Zn1 O7 57.14(11) 5_655 5_655
N4 Zn1 O7 85.3(2) 7_656 5_655
O1 Zn1 C16 94.0(2) . 5_655
O2 Zn1 C16 129.09(14) 3_644 5_655
O8 Zn1 C16 121.32(13) 7_656 5_655
O8 Zn1 C16 29.35(13) 5_655 5_655
N4 Zn1 C16 85.1(2) 7_656 5_655
O7 Zn1 C16 27.80(13) 5_655 5_655
O5 Zn2 O5 62.6(8) 8_665 .
O5' Zn2 O5' 118.3(7) 8_665 .
O5 Zn2 N2 102.6(4) 8_665 7_556
O5 Zn2 N2 162.8(4) . 7_556
O5' Zn2 N2 75.0(4) 8_665 7_556
O5' Zn2 N2 164.3(4) . 7_556
O5 Zn2 N2 162.8(4) 8_665 2_664
O5 Zn2 N2 102.6(4) . 2_664
O5' Zn2 N2 164.3(4) 8_665 2_664
O5' Zn2 N2 75.0(4) . 2_664
N2 Zn2 N2 93.3(4) 7_556 2_664
O5 Zn2 O4 90.5(2) 8_665 2_664
O5 Zn2 O4 98.7(2) . 2_664
O5' Zn2 O4 86.5(2) 8_665 2_664
O5' Zn2 O4 99.0(2) . 2_664
N2 Zn2 O4 89.74(14) 7_556 2_664
N2 Zn2 O4 82.87(14) 2_664 2_664
O5 Zn2 O4 98.7(2) 8_665 7_556
O5 Zn2 O4 90.5(2) . 7_556
O5' Zn2 O4 99.0(2) 8_665 7_556
O5' Zn2 O4 86.5(2) . 7_556
N2 Zn2 O4 82.87(14) 7_556 7_556
N2 Zn2 O4 89.74(14) 2_664 7_556
O4 Zn2 O4 169.24(17) 2_664 7_556
O6 Zn3 O6 99.5(3) 7_556 .
O6 Zn3 O4 101.81(12) 7_556 .
O6 Zn3 O4 106.37(14) . .
O6 Zn3 O4 106.37(14) 7_556 7_556
O6 Zn3 O4 101.81(12) . 7_556
O4 Zn3 O4 135.79(16) . 7_556
O6 Zn3 O3 105.2(15) 7_556 7_556
O6 Zn3 O3 149.8(11) . 7_556
O4 Zn3 O3 85.6(7) . 7_556
O4 Zn3 O3 54.7(5) 7_556 7_556
O6 Zn3 O3 149.8(11) 7_556 .
O6 Zn3 O3 105.2(15) . .
O4 Zn3 O3 54.7(5) . .
O4 Zn3 O3 85.6(7) 7_556 .
O3 Zn3 O3 59(3) 7_556 .
O6 Zn3 O3' 86.9(9) 7_556 7_556
O6 Zn3 O3' 159.8(3) . 7_556
O4 Zn3 O3' 90.9(3) . 7_556
O4 Zn3 O3' 58.0(3) 7_556 7_556
O6 Zn3 O3' 159.7(3) 7_556 .
O6 Zn3 O3' 86.9(9) . .
O4 Zn3 O3' 58.0(3) . .
O4 Zn3 O3' 90.9(3) 7_556 .
O3' Zn3 O3' 93.6(17) 7_556 .
O6 Zn3 C8 100.1(2) 7_556 7_556
O6 Zn3 C8 130.45(15) . 7_556
O4 Zn3 C8 113.39(15) . 7_556
O4 Zn3 C8 28.76(14) 7_556 7_556
O3 Zn3 C8 27.9(6) 7_556 7_556
O3 Zn3 C8 76.9(12) . 7_556
O3' Zn3 C8 29.4(4) 7_556 7_556
O3' Zn3 C8 89.9(6) . 7_556
O6 Zn3 C8 130.44(15) 7_556 .
O6 Zn3 C8 100.1(2) . .
O4 Zn3 C8 28.75(14) . .
O4 Zn3 C8 113.39(15) 7_556 .
O3 Zn3 C8 76.9(12) 7_556 .
O3 Zn3 C8 27.9(6) . .
O3' Zn3 C8 89.9(6) 7_556 .
O3' Zn3 C8 29.4(4) . .
C8 Zn3 C8 100.8(3) 7_556 .
C1 O1 Zn1 148.9(4) . .
C1 O2 Zn1 129.3(3) . 4_565
C8 O4 Zn3 100.1(3) . .
C8 O4 Zn2 136.1(3) . 2_665
Zn3 O4 Zn2 123.29(14) . 2_665
C9 O6 Zn3 129.7(3) . .
C16 O7 Zn1 85.3(3) . 5_645
C16 O8 Zn1 137.6(3) . 7_546
C16 O8 Zn1 97.3(3) . 5_645
Zn1 O8 Zn1 124.98(14) 7_546 5_645
C7 N1 S1 107.9(4) . .
C7 N1 S1' 105.0(6) . .
C6 N2 S1 108.5(3) . .
C6 N2 S1' 103.0(5) . .
C6 N2 Zn2 130.6(3) . 2_665
S1 N2 Zn2 120.1(2) . 2_665
S1' N2 Zn2 121.7(3) . 2_665
C15 N3 S2' 106.9(5) . .
C15 N3 S2 105.4(5) . .
C14 N4 S2 108.3(5) . .
C14 N4 S2' 107.7(5) . .
C14 N4 Zn1 128.8(3) . 7_546
S2 N4 Zn1 122.6(5) . 7_546
S2' N4 Zn1 122.5(4) . 7_546
O1 C1 O2 125.7(4) . .
O1 C1 C2 113.9(5) . .
O2 C1 C2 120.4(4) . .
C3 C2 C7 115.5(5) . .
C3 C2 C1 119.5(5) . .
C7 C2 C1 124.7(5) . .
C2 C3 C4 122.6(6) . .
C2 C3 H3 118.7 . .
C4 C3 H3 118.7 . .
C5 C4 C3 123.8(6) . .
C5 C4 H4 118.1 . .
C3 C4 H4 118.1 . .
C4 C5 C6 114.9(5) . .
C4 C5 C8 120.8(5) . .
C6 C5 C8 124.4(5) . .
N2 C6 C5 126.1(4) . .
N2 C6 C7 112.3(4) . .
C5 C6 C7 121.7(4) . .
N1 C7 C2 126.7(5) . .
N1 C7 C6 112.1(4) . .
C2 C7 C6 121.0(4) . .
O3 C8 O4 115.5(14) . .
O4 C8 O3' 121.1(6) . .
O3 C8 C5 117.0(11) . .
O4 C8 C5 119.7(5) . .
O3' C8 C5 118.5(6) . .
O3 C8 Zn3 70.4(9) . .
O4 C8 Zn3 51.1(2) . .
O3' C8 Zn3 70.7(4) . .
C5 C8 Zn3 170.8(4) . .
O6 C9 O5' 120.2(6) . .
O6 C9 O5 123.0(5) . .
O6 C9 C10 120.2(4) . .
O5' C9 C10 114.2(5) . .
O5 C9 C10 112.6(5) . .
C11 C10 C15 117.3(5) . .
C11 C10 C9 117.7(5) . .
C15 C10 C9 124.5(5) . .
C10 C11 C12 121.3(5) . .
C10 C11 H11 119.3 . .
C12 C11 H11 119.3 . .
C13 C12 C11 122.9(5) . .
C13 C12 H12 118.5 . .
C11 C12 H12 118.5 . .
C12 C13 C14 116.3(5) . .
C12 C13 C16 120.4(4) . .
C14 C13 C16 123.3(5) . .
N4 C14 C13 126.5(4) . .
N4 C14 C15 112.1(4) . .
C13 C14 C15 121.5(4) . .
N3 C15 C10 126.5(5) . .
N3 C15 C14 113.4(4) . .
C10 C15 C14 120.1(4) . .
O7 C16 O8 120.2(5) . .
O7 C16 C13 120.5(5) . .
O8 C16 C13 119.3(4) . .
O7 C16 Zn1 66.9(3) . 5_645
O8 C16 Zn1 53.4(2) . 5_645
C13 C16 Zn1 172.6(3) . 5_645
N2 S1 N1 97.6(3) . .
N4 S2 N3 99.2(5) . .
C8 O3 Zn3 81.7(11) . .
C9 O5 Zn2 136.4(7) . .
N1 S1' N2 88.9(5) . .
N3 S2' N4 97.9(6) . .
C8 O3' Zn3 79.9(6) . .
C9 O5' Zn2 133.2(8) . .

loop_
_geom_bond_atom_site_label_1
_geom_bond_atom_site_label_2
_geom_bond_distance
_geom_bond_site_symmetry_2
Zn1 O1 1.976(4) .
Zn1 O2 2.019(4) 3_644
Zn1 O8 2.044(3) 7_656
Zn1 O8 2.101(3) 5_655
Zn1 N4 2.107(4) 7_656
Zn1 O7 2.396(4) 5_655
Zn1 C16 2.597(5) 5_655
Zn2 O5 1.948(6) 8_665
Zn2 O5 1.948(6) .
Zn2 O5' 2.079(7) 8_665
Zn2 O5' 2.079(7) .
Zn2 N2 2.101(4) 7_556
Zn2 N2 2.101(4) 2_664
Zn2 O4 2.132(3) 2_664
Zn2 O4 2.132(3) 7_556
Zn3 O6 1.986(3) 7_556
Zn3 O6 1.986(3) .
Zn3 O4 2.040(3) .
Zn3 O4 2.040(3) 7_556
Zn3 O3 2.456(18) 7_556
Zn3 O3 2.456(18) .
Zn3 O3' 2.473(9) 7_556
Zn3 O3' 2.473(9) .
Zn3 C8 2.580(5) 7_556
Zn3 C8 2.580(5) .
O1 C1 1.218(5) .
O2 C1 1.220(6) .
O2 Zn1 2.019(4) 4_565
O4 C8 1.261(6) .
O4 Zn2 2.132(3) 2_665
O6 C9 1.213(6) .
O7 C16 1.215(6) .
O7 Zn1 2.396(4) 5_645
O8 C16 1.283(6) .
O8 Zn1 2.044(3) 7_546
O8 Zn1 2.101(3) 5_645
N1 C7 1.314(7) .
N1 S1 1.628(6) .
N1 S1' 1.689(10) .
N2 C6 1.311(6) .
N2 S1 1.606(4) .
N2 S1' 1.786(9) .
N2 Zn2 2.101(4) 2_665
N3 C15 1.334(6) .
N3 S2' 1.624(10) .
N3 S2 1.648(12) .
N4 C14 1.325(6) .
N4 S2 1.586(10) .
N4 S2' 1.642(12) .
N4 Zn1 2.106(4) 7_546
C1 C2 1.490(7) .
C2 C3 1.350(8) .
C2 C7 1.427(7) .
C3 C4 1.445(9) .
C3 H3 0.9500 .
C4 C5 1.349(8) .
C4 H4 0.9500 .
C5 C6 1.418(7) .
C5 C8 1.484(7) .
C6 C7 1.442(6) .
C8 O3 1.22(3) .
C8 O3' 1.287(17) .
C9 O5' 1.249(9) .
C9 O5 1.352(10) .
C9 C10 1.502(7) .
C10 C11 1.390(8) .
C10 C15 1.410(7) .
C11 C12 1.416(8) .
C11 H11 0.9500 .
C12 C13 1.370(7) .
C12 H12 0.9500 .
C13 C14 1.418(7) .
C13 C16 1.491(7) .
C14 C15 1.436(6) .
C16 Zn1 2.597(5) 5_645

loop_
_geom_torsion_atom_site_label_1
_geom_torsion_atom_site_label_2
_geom_torsion_atom_site_label_3
_geom_torsion_atom_site_label_4
_geom_torsion
_geom_torsion_site_symmetry_1
_geom_torsion_site_symmetry_4
Zn1 O1 C1 O2 17.1(16) . .
Zn1 O1 C1 C2 -163.1(8) . .
Zn1 O2 C1 O1 -3.2(11) 4_565 .
Zn1 O2 C1 C2 177.0(5) 4_565 .
O1 C1 C2 C3 9.9(12) . .
O2 C1 C2 C3 -170.3(9) . .
O1 C1 C2 C7 -177.6(7) . .
O2 C1 C2 C7 2.2(12) . .
C7 C2 C3 C4 3.8(17) . .
C1 C2 C3 C4 177.0(9) . .
C2 C3 C4 C5 3.2(19) . .
C3 C4 C5 C6 -6.9(16) . .
C3 C4 C5 C8 173.7(10) . .
S1 N2 C6 C5 -170.5(8) . .
S1' N2 C6 C5 154.0(9) . .
Zn2 N2 C6 C5 -1.2(11) 2_665 .
S1 N2 C6 C7 9.9(9) . .
S1' N2 C6 C7 -25.6(9) . .
Zn2 N2 C6 C7 179.2(5) 2_665 .
C4 C5 C6 N2 -175.8(8) . .
C8 C5 C6 N2 3.6(13) . .
C4 C5 C6 C7 3.8(12) . .
C8 C5 C6 C7 -176.8(7) . .
S1 N1 C7 C2 168.3(8) . .
S1' N1 C7 C2 -154.3(10) . .
S1 N1 C7 C6 -6.6(10) . .
S1' N1 C7 C6 30.8(11) . .
C3 C2 C7 N1 178.9(10) . .
C1 C2 C7 N1 6.1(14) . .
C3 C2 C7 C6 -6.6(12) . .
C1 C2 C7 C6 -179.4(6) . .
N2 C6 C7 N1 -2.2(9) . .
C5 C6 C7 N1 178.2(8) . .
N2 C6 C7 C2 -177.4(7) . .
C5 C6 C7 C2 3.0(10) . .
Zn3 O4 C8 O3 31(3) . .
Zn2 O4 C8 O3 -141(3) 2_665 .
Zn3 O4 C8 O3' -10.5(19) . .
Zn2 O4 C8 O3' 177.9(18) 2_665 .
Zn3 O4 C8 C5 178.8(6) . .
Zn2 O4 C8 C5 7.2(11) 2_665 .
Zn2 O4 C8 Zn3 -171.6(6) 2_665 .
C4 C5 C8 O3 -39(4) . .
C6 C5 C8 O3 141(3) . .
C4 C5 C8 O4 173.1(8) . .
C6 C5 C8 O4 -6.3(12) . .
C4 C5 C8 O3' 2(2) . .
C6 C5 C8 O3' -177.3(19) . .
Zn3 O6 C9 O5' -27.1(11) . .
Zn3 O6 C9 O5 24.8(11) . .
Zn3 O6 C9 C10 -179.8(5) . .
O6 C9 C10 C11 168.1(8) . .
O5' C9 C10 C11 14.0(12) . .
O5 C9 C10 C11 -34.1(11) . .
O6 C9 C10 C15 -4.0(12) . .
O5' C9 C10 C15 -158.2(10) . .
O5 C9 C10 C15 153.8(9) . .
C15 C10 C11 C12 -6.1(13) . .
C9 C10 C11 C12 -178.8(7) . .
C10 C11 C12 C13 -0.3(13) . .
C11 C12 C13 C14 5.9(11) . .
C11 C12 C13 C16 -174.6(7) . .
S2 N4 C14 C13 171.5(10) . .
S2' N4 C14 C13 -170.7(14) . .
Zn1 N4 C14 C13 -2.1(10) 7_546 .
S2 N4 C14 C15 -9.7(11) . .
S2' N4 C14 C15 8.1(15) . .
Zn1 N4 C14 C15 176.8(5) 7_546 .
C12 C13 C14 N4 173.6(7) . .
C16 C13 C14 N4 -6.0(11) . .
C12 C13 C14 C15 -5.1(10) . .
C16 C13 C14 C15 175.3(6) . .
S2' N3 C15 C10 171.1(15) . .
S2 N3 C15 C10 -171.4(10) . .
S2' N3 C15 C14 -10.6(16) . .
S2 N3 C15 C14 6.9(11) . .
C11 C10 C15 N3 -175.2(9) . .
C9 C10 C15 N3 -3.0(14) . .
C11 C10 C15 C14 6.7(11) . .
C9 C10 C15 C14 178.8(7) . .
N4 C14 C15 N3 1.6(9) . .
C13 C14 C15 N3 -179.5(7) . .
N4 C14 C15 C10 180.0(7) . .
C13 C14 C15 C10 -1.1(10) . .
Zn1 O7 C16 O8 1.1(6) 5_645 .
Zn1 O7 C16 C13 -179.6(6) 5_645 .
Zn1 O8 C16 O7 174.7(5) 7_546 .
Zn1 O8 C16 O7 -1.2(7) 5_645 .
Zn1 O8 C16 C13 -4.6(9) 7_546 .
Zn1 O8 C16 C13 179.5(5) 5_645 .
Zn1 O8 C16 Zn1 175.9(5) 7_546 5_645
C12 C13 C16 O7 10.2(11) . .
C14 C13 C16 O7 -170.2(7) . .
C12 C13 C16 O8 -170.5(6) . .
C14 C13 C16 O8 9.1(10) . .
C6 N2 S1 N1 -12.3(10) . .
Zn2 N2 S1 N1 177.1(5) 2_665 .
C7 N1 S1 N2 11.0(11) . .
C14 N4 S2 N3 12.4(13) . .
Zn1 N4 S2 N3 -173.5(6) 7_546 .
C15 N3 S2 N4 -11.2(13) . .
O4 C8 O3 Zn3 -25(2) . .
C5 C8 O3 Zn3 -174.0(8) . .
O6 C9 O5 Zn2 -58.0(15) . .
C10 C9 O5 Zn2 145.0(8) . .
C7 N1 S1' N2 -38.6(11) . .
C6 N2 S1' N1 37.0(10) . .
Zn2 N2 S1' N1 -165.0(5) 2_665 .
C15 N3 S2' N4 13.6(19) . .
C14 N4 S2' N3 -12.8(19) . .
Zn1 N4 S2' N3 177.7(8) 7_546 .
O4 C8 O3' Zn3 8.7(16) . .
C5 C8 O3' Zn3 179.5(8) . .
O6 C9 O5' Zn2 70.6(14) . .
C10 C9 O5' Zn2 -135.2(8) . .
